data_4348837
loop_
_publ_author_name
'Adams, Richard D.'
'Dhull, Poonam'
'Rassolov, Vitaly'
'Wong, Yuen Onn'

_publ_section_title
;
 Synthesis and Reactivity of Electronically Unsaturated Dirhenium Carbonyl
 Compounds Containing Bridging Gold-Carbene Groups.
;
_journal_issue 20
_journal_name_full 'Inorganic chemistry'
_journal_page_first 10475
_journal_page_last 10483
_journal_paper_doi 10.1021/acs.inorgchem.6b01714
_journal_volume 55
_journal_year 2016
_chemical_formula_sum 'C41 H41 Au N2 O8 Re2'
_chemical_formula_weight 1259.15
_space_group_IT_number 14
_space_group_name_Hall '-P 2yn'
_space_group_name_H-M_alt 'P 1 21/n 1'
_symmetry_cell_setting monoclinic
_symmetry_space_group_name_H-M 'P 1 21/n 1'
_atom_sites_solution_hydrogens geom
_atom_sites_solution_primary direct
_atom_sites_solution_secondary difmap
_audit_creation_method SHELXL-97
_cell_angle_alpha 90.00
_cell_angle_beta 90.4880(10)
_cell_angle_gamma 90.00
_cell_formula_units_Z 4
_cell_length_a 12.5861(7)
_cell_length_b 20.5884(11)
_cell_length_c 16.6890(9)
_cell_measurement_reflns_used 9803
_cell_measurement_temperature 294(2)
_cell_measurement_theta_max 28.03
_cell_measurement_theta_min 2.25
_cell_volume 4324.4(4)
_computing_cell_refinement 'SAINT+  V6.45 (Bruker, 2003)'
_computing_data_collection 'SMART V5.632 (Bruker, 2005)'
_computing_data_reduction 'SAINT+  V6.45'
_computing_molecular_graphics 'SHELXTL V6.1 (Sheldrick, 2000)'
_computing_publication_material 'SHELXTL V6.1'
_computing_structure_refinement 'SHELXL-97 (Sheldrick, 1997)'
_computing_structure_solution 'SHELXS-97 (Sheldrick, 1990)'
_diffrn_ambient_temperature 294(2)
_diffrn_measured_fraction_theta_full 1.000
_diffrn_measured_fraction_theta_max 1.000
_diffrn_measurement_device_type 'Bruker SMART APEX CCD diffractometer'
_diffrn_measurement_method 'omega scans'
_diffrn_radiation_monochromator graphite
_diffrn_radiation_source 'fine-focus sealed tube'
_diffrn_radiation_type MoK\a
_diffrn_radiation_wavelength 0.71073
_diffrn_reflns_av_R_equivalents 0.0408
_diffrn_reflns_av_sigmaI/netI 0.0257
_diffrn_reflns_limit_h_max 14
_diffrn_reflns_limit_h_min -14
_diffrn_reflns_limit_k_max 24
_diffrn_reflns_limit_k_min -24
_diffrn_reflns_limit_l_max 19
_diffrn_reflns_limit_l_min -19
_diffrn_reflns_number 53003
_diffrn_reflns_theta_full 25.03
_diffrn_reflns_theta_max 25.03
_diffrn_reflns_theta_min 1.57
_diffrn_standards_decay_% <1
_exptl_absorpt_coefficient_mu 9.018
_exptl_absorpt_correction_T_max 1.000
_exptl_absorpt_correction_T_min 0.495
_exptl_absorpt_correction_type multi-scan
_exptl_absorpt_process_details '(SADABS, Bruker, 1997)'
_exptl_crystal_colour Orange
_exptl_crystal_density_diffrn 1.934
_exptl_crystal_density_method 'not measured'
_exptl_crystal_description Block
_exptl_crystal_F_000 2376
_exptl_crystal_size_max 0.30
_exptl_crystal_size_mid 0.20
_exptl_crystal_size_min 0.20
_refine_diff_density_max 1.256
_refine_diff_density_min -1.221
_refine_diff_density_rms 0.093
_refine_ls_extinction_method none
_refine_ls_goodness_of_fit_ref 1.026
_refine_ls_hydrogen_treatment mixed
_refine_ls_matrix_type full
_refine_ls_number_parameters 495
_refine_ls_number_reflns 7627
_refine_ls_number_restraints 0
_refine_ls_restrained_S_all 1.026
_refine_ls_R_factor_all 0.0300
_refine_ls_R_factor_gt 0.0245
_refine_ls_shift/su_max 0.005
_refine_ls_shift/su_mean 0.000
_refine_ls_structure_factor_coef Fsqd
_refine_ls_weighting_details 'calc w=1/[\s^2^(Fo^2^)+(0.0357P)^2^+2.5659P] where P=(Fo^2^+2Fc^2^)/3'
_refine_ls_weighting_scheme calc
_refine_ls_wR_factor_gt 0.0613
_refine_ls_wR_factor_ref 0.0646
_reflns_number_gt 6709
_reflns_number_total 7627
_reflns_threshold_expression >2sigma(I)
_cod_data_source_file ic6b01714_si_002.cif
_cod_data_source_block p21n(1)
_cod_depositor_comments
;
The following automatic conversions were performed:

data item '_exptl_absorpt_correction_type' value 'Multi-Scan' was
changed to 'multi-scan' in accordance with the
/home/saulius/struct/COD-crude-data/automatic-downloads/DataCite-retrospective/ACS/depositions/lib/dictionaries/cif_core.dic
dictionary named 'cif_core.dic' version 2.4.2 last updated on
2011-04-26.

data item '_symmetry_cell_setting' value 'Monoclinic' was changed to
'monoclinic' in accordance with the
/home/saulius/struct/COD-crude-data/automatic-downloads/DataCite-retrospective/ACS/depositions/lib/dictionaries/cif_core.dic
dictionary named 'cif_core.dic' version 2.4.2 last updated on
2011-04-26.

Automatic conversion script
Id: cif_fix_values 6909 2019-04-08 15:41:33Z antanas 
;
_cod_original_sg_symbol_H-M P2(1)/n
_cod_database_code 4348837

loop_
_symmetry_equiv_pos_as_xyz
'x, y, z'
'-x+1/2, y+1/2, -z+1/2'
'-x, -y, -z'
'x-1/2, -y-1/2, z-1/2'

loop_
_atom_site_label
_atom_site_type_symbol
_atom_site_fract_x
_atom_site_fract_y
_atom_site_fract_z
_atom_site_U_iso_or_equiv
_atom_site_adp_type
_atom_site_occupancy
_atom_site_symmetry_multiplicity
_atom_site_calc_flag
_atom_site_refinement_flags
Au1 Au 0.615835(14) 0.839132(8) 0.722030(10) 0.04771(6) Uani 1 1 d .
Re1 Re 0.437928(15) 0.918051(10) 0.700692(13) 0.05807(7) Uani 1 1 d .
Re2 Re 0.591969(16) 0.940639(9) 0.831470(11) 0.05249(7) Uani 1 1 d .
C1 C 0.4391(5) 1.0019(3) 0.7946(4) 0.0742(15) Uani 1 1 d .
C2 C 0.3613(5) 0.9994(3) 0.8530(4) 0.0870(18) Uani 1 1 d .
H2 H 0.3414 0.9594 0.8738 0.104 Uiso 1 1 calc R
C3 C 0.3134(6) 1.0547(4) 0.8807(4) 0.107(2) Uani 1 1 d .
H3 H 0.2625 1.0521 0.9206 0.129 Uiso 1 1 calc R
C4 C 0.3408(7) 1.1142(4) 0.8493(6) 0.122(3) Uani 1 1 d .
H4 H 0.3078 1.1517 0.8678 0.146 Uiso 1 1 calc R
C5 C 0.4157(6) 1.1186(3) 0.7913(5) 0.094(2) Uani 1 1 d .
H5 H 0.4334 1.1588 0.7698 0.112 Uiso 1 1 calc R
C6 C 0.4647(5) 1.0636(2) 0.7651(3) 0.0705(14) Uani 1 1 d .
H6 H 0.5170 1.0672 0.7263 0.085 Uiso 1 1 calc R
C10 C 0.3070(5) 0.9560(3) 0.6642(4) 0.090(2) Uani 1 1 d .
C11 C 0.5243(4) 0.9709(3) 0.6251(3) 0.0639(13) Uani 1 1 d .
C12 C 0.4267(6) 0.8523(3) 0.6182(5) 0.098(2) Uani 1 1 d .
C13 C 0.3616(5) 0.8579(3) 0.7696(4) 0.091(2) Uani 1 1 d .
C20 C 0.6870(4) 0.9872(2) 0.7557(3) 0.0616(12) Uani 1 1 d .
C21 C 0.6095(6) 1.0050(3) 0.9127(3) 0.0783(16) Uani 1 1 d .
C22 C 0.7162(5) 0.8960(3) 0.8704(3) 0.0700(14) Uani 1 1 d .
C23 C 0.5104(5) 0.8815(3) 0.9033(3) 0.0689(14) Uani 1 1 d .
C30 C 0.7138(3) 0.76581(19) 0.6850(2) 0.0434(9) Uani 1 1 d .
C31 C 0.7969(4) 0.6702(2) 0.6646(3) 0.0609(12) Uani 1 1 d .
H31 H 0.8120 0.6260 0.6669 0.073 Uiso 1 1 calc R
C32 C 0.8533(4) 0.7153(2) 0.6270(3) 0.0633(13) Uani 1 1 d .
H32 H 0.9152 0.7087 0.5981 0.076 Uiso 1 1 calc R
C33 C 0.6260(4) 0.6674(2) 0.7405(3) 0.0559(12) Uani 1 1 d .
C34 C 0.5539(4) 0.6340(3) 0.6922(4) 0.0715(15) Uani 1 1 d .
C35 C 0.4737(5) 0.6009(3) 0.7313(5) 0.100(2) Uani 1 1 d .
H35 H 0.4243 0.5773 0.7017 0.120 Uiso 1 1 calc R
C36 C 0.4665(7) 0.6026(4) 0.8124(6) 0.113(3) Uani 1 1 d .
H36 H 0.4109 0.5807 0.8369 0.135 Uiso 1 1 calc R
C37 C 0.5377(6) 0.6351(3) 0.8587(5) 0.096(2) Uani 1 1 d .
H37 H 0.5307 0.6348 0.9142 0.115 Uiso 1 1 calc R
C38 C 0.6217(5) 0.6691(2) 0.8235(3) 0.0686(14) Uani 1 1 d .
C39 C 0.5608(5) 0.6310(3) 0.6020(4) 0.093(2) Uani 1 1 d .
H39 H 0.6189 0.6597 0.5857 0.112 Uiso 1 1 calc R
C40 C 0.4594(8) 0.6550(5) 0.5609(6) 0.160(4) Uani 1 1 d .
H40A H 0.4050 0.6226 0.5656 0.239 Uiso 1 1 calc R
H40B H 0.4732 0.6631 0.5053 0.239 Uiso 1 1 calc R
H40C H 0.4364 0.6945 0.5860 0.239 Uiso 1 1 calc R
C41 C 0.5870(10) 0.5628(5) 0.5725(6) 0.167(4) Uani 1 1 d .
H41A H 0.6498 0.5473 0.5994 0.250 Uiso 1 1 calc R
H41B H 0.5990 0.5639 0.5158 0.250 Uiso 1 1 calc R
H41C H 0.5287 0.5342 0.5837 0.250 Uiso 1 1 calc R
C42 C 0.7052(5) 0.7034(3) 0.8743(3) 0.0814(17) Uani 1 1 d .
H42 H 0.7229 0.7439 0.8465 0.098 Uiso 1 1 calc R
C43 C 0.6692(7) 0.7218(4) 0.9573(4) 0.116(3) Uani 1 1 d .
H43A H 0.6030 0.7449 0.9537 0.174 Uiso 1 1 calc R
H43B H 0.7218 0.7491 0.9823 0.174 Uiso 1 1 calc R
H43C H 0.6598 0.6832 0.9888 0.174 Uiso 1 1 calc R
C44 C 0.8066(7) 0.6638(5) 0.8796(5) 0.143(4) Uani 1 1 d .
H44A H 0.7921 0.6230 0.9052 0.214 Uiso 1 1 calc R
H44B H 0.8588 0.6872 0.9103 0.214 Uiso 1 1 calc R
H44C H 0.8331 0.6561 0.8266 0.214 Uiso 1 1 calc R
C45 C 0.8348(4) 0.8364(2) 0.6066(3) 0.0554(11) Uani 1 1 d .
C46 C 0.9166(4) 0.8698(3) 0.6454(4) 0.0688(14) Uani 1 1 d .
C47 C 0.9430(6) 0.9298(3) 0.6126(4) 0.0896(19) Uani 1 1 d .
H47 H 0.9989 0.9533 0.6351 0.108 Uiso 1 1 calc R
C48 C 0.8906(6) 0.9548(3) 0.5498(5) 0.101(2) Uani 1 1 d .
H48 H 0.9084 0.9959 0.5312 0.121 Uiso 1 1 calc R
C49 C 0.8114(6) 0.9208(3) 0.5125(4) 0.0866(19) Uani 1 1 d .
H49 H 0.7771 0.9390 0.4683 0.104 Uiso 1 1 calc R
C50 C 0.7804(4) 0.8596(3) 0.5390(3) 0.0656(13) Uani 1 1 d .
C51 C 0.6968(5) 0.8201(3) 0.4966(3) 0.0770(16) Uani 1 1 d .
H51 H 0.6568 0.7967 0.5376 0.092 Uiso 1 1 calc R
C52 C 0.7442(7) 0.7707(4) 0.4423(5) 0.137(3) Uani 1 1 d .
H52A H 0.7782 0.7921 0.3984 0.206 Uiso 1 1 calc R
H52B H 0.6892 0.7426 0.4222 0.206 Uiso 1 1 calc R
H52C H 0.7957 0.7454 0.4715 0.206 Uiso 1 1 calc R
C53 C 0.6164(7) 0.8616(4) 0.4482(4) 0.119(3) Uani 1 1 d .
H53A H 0.6513 0.8806 0.4030 0.179 Uiso 1 1 calc R
H53B H 0.5890 0.8955 0.4818 0.179 Uiso 1 1 calc R
H53C H 0.5590 0.8346 0.4299 0.179 Uiso 1 1 calc R
C54 C 0.9774(5) 0.8424(3) 0.7161(4) 0.0861(19) Uani 1 1 d .
H54 H 0.9330 0.8093 0.7415 0.103 Uiso 1 1 calc R
C55 C 1.0800(5) 0.8099(4) 0.6893(5) 0.107(2) Uani 1 1 d .
H55A H 1.0635 0.7748 0.6535 0.160 Uiso 1 1 calc R
H55B H 1.1176 0.7935 0.7353 0.160 Uiso 1 1 calc R
H55C H 1.1235 0.8412 0.6622 0.160 Uiso 1 1 calc R
C56 C 1.0019(6) 0.8953(5) 0.7788(5) 0.127(3) Uani 1 1 d .
H56A H 1.0490 0.9270 0.7561 0.191 Uiso 1 1 calc R
H56B H 1.0350 0.8760 0.8249 0.191 Uiso 1 1 calc R
H56C H 0.9370 0.9161 0.7943 0.191 Uiso 1 1 calc R
O10 O 0.2274(4) 0.9769(3) 0.6428(4) 0.134(2) Uani 1 1 d .
O11 O 0.5722(3) 0.9996(2) 0.5800(2) 0.0875(12) Uani 1 1 d .
O12 O 0.4145(6) 0.8145(3) 0.5689(4) 0.154(3) Uani 1 1 d .
O13 O 0.3159(5) 0.8199(3) 0.8049(4) 0.166(3) Uani 1 1 d .
O20 O 0.7472(4) 1.0123(2) 0.7165(3) 0.0880(12) Uani 1 1 d .
O21 O 0.6188(5) 1.0449(2) 0.9602(3) 0.122(2) Uani 1 1 d .
O22 O 0.7879(4) 0.8705(2) 0.8970(3) 0.1038(15) Uani 1 1 d .
O23 O 0.4725(4) 0.8460(2) 0.9454(3) 0.0964(14) Uani 1 1 d .
N1 N 0.8017(3) 0.77399(17) 0.6393(2) 0.0498(8) Uani 1 1 d .
N2 N 0.7115(3) 0.70128(16) 0.7000(2) 0.0481(8) Uani 1 1 d .

loop_
_atom_site_aniso_label
_atom_site_aniso_U_11
_atom_site_aniso_U_22
_atom_site_aniso_U_33
_atom_site_aniso_U_23
_atom_site_aniso_U_13
_atom_site_aniso_U_12
Au1 0.05222(11) 0.04353(10) 0.04742(11) 0.00116(7) 0.00341(8) 0.00615(7)
Re1 0.05124(12) 0.05432(12) 0.06859(14) 0.01317(9) -0.00321(10) 0.00655(8)
Re2 0.06369(13) 0.04804(11) 0.04584(11) -0.00187(8) 0.00682(9) 0.00624(8)
C1 0.082(4) 0.059(3) 0.081(4) 0.015(3) 0.026(3) 0.014(3)
C2 0.083(4) 0.092(4) 0.086(4) 0.019(3) 0.031(3) 0.030(3)
C3 0.095(5) 0.130(6) 0.098(5) 0.003(5) 0.032(4) 0.053(5)
C4 0.122(7) 0.092(6) 0.151(8) -0.026(5) 0.015(6) 0.049(5)
C5 0.107(5) 0.057(3) 0.117(6) -0.005(3) -0.006(4) 0.022(3)
C6 0.076(4) 0.061(3) 0.074(4) 0.002(3) 0.008(3) 0.017(3)
C10 0.063(4) 0.085(4) 0.121(5) 0.047(4) 0.002(3) 0.004(3)
C11 0.062(3) 0.072(3) 0.059(3) 0.002(3) -0.006(3) 0.009(3)
C12 0.110(5) 0.080(4) 0.104(5) 0.000(4) -0.050(4) 0.001(4)
C13 0.070(4) 0.095(4) 0.109(5) 0.050(4) -0.020(4) -0.019(3)
C20 0.068(3) 0.059(3) 0.058(3) -0.006(2) -0.001(3) 0.002(3)
C21 0.119(5) 0.060(3) 0.057(3) -0.005(3) 0.012(3) 0.000(3)
C22 0.075(4) 0.068(3) 0.067(3) 0.005(3) -0.011(3) -0.004(3)
C23 0.075(4) 0.072(3) 0.059(3) 0.008(3) 0.008(3) 0.019(3)
C30 0.043(2) 0.043(2) 0.044(2) -0.0033(18) -0.0030(18) -0.0010(17)
C31 0.062(3) 0.044(2) 0.076(3) -0.007(2) 0.005(3) 0.006(2)
C32 0.058(3) 0.059(3) 0.074(3) -0.007(2) 0.011(3) 0.013(2)
C33 0.053(3) 0.044(2) 0.071(3) 0.006(2) 0.003(2) 0.005(2)
C34 0.057(3) 0.058(3) 0.100(4) 0.001(3) -0.008(3) -0.010(2)
C35 0.072(4) 0.087(4) 0.142(7) 0.007(5) 0.000(4) -0.027(3)
C36 0.102(6) 0.090(5) 0.147(8) 0.026(5) 0.035(6) -0.026(4)
C37 0.111(6) 0.084(4) 0.092(5) 0.024(4) 0.038(4) 0.008(4)
C38 0.076(4) 0.057(3) 0.072(4) 0.013(3) 0.010(3) 0.008(3)
C39 0.087(4) 0.091(4) 0.102(5) -0.006(4) -0.033(4) -0.028(4)
C40 0.160(9) 0.173(10) 0.145(9) 0.011(7) -0.062(8) 0.004(7)
C41 0.220(13) 0.134(8) 0.147(9) -0.050(7) -0.029(8) 0.013(8)
C42 0.108(5) 0.082(4) 0.054(3) 0.001(3) -0.001(3) 0.005(3)
C43 0.164(8) 0.113(6) 0.072(4) -0.005(4) 0.007(5) 0.030(5)
C44 0.114(6) 0.188(9) 0.125(7) -0.061(6) -0.048(6) 0.059(6)
C45 0.058(3) 0.052(3) 0.056(3) 0.001(2) 0.017(2) 0.000(2)
C46 0.059(3) 0.066(3) 0.081(4) 0.010(3) 0.011(3) -0.016(3)
C47 0.084(4) 0.078(4) 0.107(5) 0.008(4) 0.025(4) -0.020(3)
C48 0.103(5) 0.068(4) 0.133(7) 0.028(4) 0.044(5) -0.007(4)
C49 0.097(5) 0.087(4) 0.076(4) 0.029(3) 0.035(4) 0.019(4)
C50 0.070(3) 0.068(3) 0.060(3) 0.008(3) 0.022(3) 0.012(3)
C51 0.085(4) 0.088(4) 0.058(3) 0.004(3) 0.001(3) 0.016(3)
C52 0.144(7) 0.139(7) 0.128(7) -0.059(6) -0.024(6) 0.043(6)
C53 0.131(7) 0.139(7) 0.088(5) -0.002(5) -0.023(5) 0.046(5)
C54 0.074(4) 0.094(4) 0.090(4) 0.010(3) -0.011(3) -0.036(3)
C55 0.084(5) 0.095(5) 0.141(7) 0.009(5) -0.023(5) -0.011(4)
C56 0.118(6) 0.154(7) 0.109(6) -0.030(5) -0.011(5) -0.045(6)
O10 0.062(3) 0.141(5) 0.199(6) 0.094(4) -0.010(3) 0.018(3)
O11 0.089(3) 0.105(3) 0.068(2) 0.017(2) 0.013(2) -0.015(2)
O12 0.205(7) 0.121(4) 0.134(5) -0.042(4) -0.074(5) -0.010(4)
O13 0.132(5) 0.191(6) 0.175(6) 0.115(5) -0.044(4) -0.077(5)
O20 0.085(3) 0.087(3) 0.092(3) 0.008(2) 0.020(2) -0.018(2)
O21 0.213(6) 0.082(3) 0.069(3) -0.027(2) 0.021(3) -0.015(3)
O22 0.083(3) 0.111(4) 0.117(4) 0.018(3) -0.026(3) 0.009(3)
O23 0.111(4) 0.091(3) 0.087(3) 0.037(2) 0.028(3) 0.004(3)
N1 0.048(2) 0.048(2) 0.054(2) -0.0020(16) 0.0054(17) 0.0042(16)
N2 0.045(2) 0.0442(19) 0.055(2) -0.0022(16) -0.0032(16) 0.0037(16)

loop_
_atom_type_symbol
_atom_type_description
_atom_type_scat_dispersion_real
_atom_type_scat_dispersion_imag
_atom_type_scat_source
C C 0.0033 0.0016 'International Tables Vol C Tables 4.2.6.8 and 6.1.1.4'
H H 0.0000 0.0000 'International Tables Vol C Tables 4.2.6.8 and 6.1.1.4'
N N 0.0061 0.0033 'International Tables Vol C Tables 4.2.6.8 and 6.1.1.4'
O O 0.0106 0.0060 'International Tables Vol C Tables 4.2.6.8 and 6.1.1.4'
Re Re -1.0185 7.2310 'International Tables Vol C Tables 4.2.6.8 and 6.1.1.4'
Au Au -2.0133 8.8022 'International Tables Vol C Tables 4.2.6.8 and 6.1.1.4'

loop_
_geom_angle_atom_site_label_1
_geom_angle_atom_site_label_2
_geom_angle_atom_site_label_3
_geom_angle
C30 Au1 Re1 151.18(11)
C30 Au1 Re2 144.82(11)
Re1 Au1 Re2 63.680(7)
C10 Re1 C12 90.1(3)
C10 Re1 C13 91.1(3)
C12 Re1 C13 86.6(3)
C10 Re1 C11 92.8(2)
C12 Re1 C11 88.2(3)
C13 Re1 C11 173.6(3)
C10 Re1 C1 85.0(3)
C12 Re1 C1 175.0(2)
C13 Re1 C1 94.3(3)
C11 Re1 C1 91.2(2)
C10 Re1 Au1 164.8(2)
C12 Re1 Au1 74.75(19)
C13 Re1 Au1 87.3(2)
C11 Re1 Au1 87.55(14)
C1 Re1 Au1 110.21(15)
C10 Re1 Re2 136.9(2)
C12 Re1 Re2 132.98(19)
C13 Re1 Re2 89.31(19)
C11 Re1 Re2 91.35(14)
C1 Re1 Re2 52.01(15)
Au1 Re1 Re2 58.266(7)
C21 Re2 C22 90.2(3)
C21 Re2 C20 92.9(2)
C22 Re2 C20 87.3(2)
C21 Re2 C23 93.1(2)
C22 Re2 C23 85.8(2)
C20 Re2 C23 170.9(2)
C21 Re2 C1 84.5(2)
C22 Re2 C1 174.6(2)
C20 Re2 C1 94.0(2)
C23 Re2 C1 93.4(2)
C21 Re2 Au1 166.5(2)
C22 Re2 Au1 76.80(17)
C20 Re2 Au1 82.93(14)
C23 Re2 Au1 89.73(16)
C1 Re2 Au1 108.59(15)
C21 Re2 Re1 135.1(2)
C22 Re2 Re1 134.74(17)
C20 Re2 Re1 90.06(14)
C23 Re2 Re1 90.57(16)
C1 Re2 Re1 50.61(15)
Au1 Re2 Re1 58.053(7)
C2 C1 C6 116.4(5)
C2 C1 Re1 116.4(5)
C6 C1 Re1 115.8(4)
C2 C1 Re2 111.9(4)
C6 C1 Re2 112.6(4)
Re1 C1 Re2 77.38(16)
C3 C2 C1 121.4(6)
C2 C3 C4 119.9(7)
C5 C4 C3 120.4(6)
C4 C5 C6 119.5(7)
C5 C6 C1 122.3(6)
O10 C10 Re1 177.9(6)
O11 C11 Re1 177.6(5)
O12 C12 Re1 176.3(7)
O13 C13 Re1 174.9(8)
O20 C20 Re2 174.7(5)
O21 C21 Re2 178.2(6)
O22 C22 Re2 176.6(6)
O23 C23 Re2 174.2(5)
N2 C30 N1 104.1(4)
N2 C30 Au1 130.9(3)
N1 C30 Au1 125.0(3)
C32 C31 N2 107.3(4)
C31 C32 N1 106.6(4)
C38 C33 C34 124.1(5)
C38 C33 N2 119.2(5)
C34 C33 N2 116.7(5)
C35 C34 C33 116.3(6)
C35 C34 C39 119.9(6)
C33 C34 C39 123.7(5)
C36 C35 C34 120.9(7)
C37 C36 C35 122.1(7)
C36 C37 C38 120.3(7)
C33 C38 C37 116.2(6)
C33 C38 C42 122.4(5)
C37 C38 C42 121.3(6)
C34 C39 C40 112.3(7)
C34 C39 C41 112.0(6)
C40 C39 C41 109.6(7)
C43 C42 C38 114.6(6)
C43 C42 C44 109.9(6)
C38 C42 C44 111.1(5)
C46 C45 C50 124.1(5)
C46 C45 N1 118.3(4)
C50 C45 N1 117.6(4)
C45 C46 C47 115.7(6)
C45 C46 C54 123.1(5)
C47 C46 C54 121.2(5)
C48 C47 C46 122.1(7)
C47 C48 C49 120.9(6)
C48 C49 C50 121.7(6)
C49 C50 C45 115.4(6)
C49 C50 C51 122.5(6)
C45 C50 C51 122.1(5)
C52 C51 C50 111.9(6)
C52 C51 C53 108.9(6)
C50 C51 C53 113.5(6)
C46 C54 C55 111.0(6)
C46 C54 C56 111.2(6)
C55 C54 C56 110.1(6)
C30 N1 C32 111.0(4)
C30 N1 C45 123.8(4)
C32 N1 C45 125.1(4)
C30 N2 C31 110.9(4)
C30 N2 C33 125.0(4)
C31 N2 C33 123.8(4)

loop_
_geom_bond_atom_site_label_1
_geom_bond_atom_site_label_2
_geom_bond_distance
Au1 C30 2.048(4)
Au1 Re1 2.7869(3)
Au1 Re2 2.7934(3)
Re1 C10 1.918(6)
Re1 C12 1.935(7)
Re1 C13 1.949(6)
Re1 C11 1.994(6)
Re1 C1 2.331(6)
Re1 Re2 2.9439(3)
Re2 C21 1.908(6)
Re2 C22 1.921(6)
Re2 C20 1.994(6)
Re2 C23 1.998(6)
Re2 C1 2.378(6)
C1 C2 1.389(8)
C1 C6 1.401(7)
C2 C3 1.370(9)
C3 C4 1.378(11)
C4 C5 1.359(10)
C5 C6 1.363(8)
C10 O10 1.145(7)
C11 O11 1.136(6)
C12 O12 1.143(8)
C13 O13 1.138(7)
C20 O20 1.130(6)
C21 O21 1.145(6)
C22 O22 1.133(6)
C23 O23 1.124(6)
C30 N2 1.352(5)
C30 N1 1.359(5)
C31 C32 1.329(7)
C31 N2 1.387(6)
C32 N1 1.389(6)
C33 C38 1.388(7)
C33 C34 1.391(7)
C33 N2 1.453(6)
C34 C35 1.386(9)
C34 C39 1.509(9)
C35 C36 1.356(10)
C36 C37 1.355(10)
C37 C38 1.402(9)
C38 C42 1.519(8)
C39 C40 1.526(11)
C39 C41 1.526(11)
C42 C43 1.510(8)
C42 C44 1.516(9)
C45 C46 1.393(7)
C45 C50 1.399(7)
C45 N1 1.458(6)
C46 C47 1.394(8)
C46 C54 1.510(8)
C47 C48 1.337(10)
C48 C49 1.364(10)
C49 C50 1.392(8)
C50 C51 1.503(8)
C51 C52 1.490(9)
C51 C53 1.546(8)
C54 C55 1.524(10)
C54 C56 1.540(9)
